data_7038489
loop_
_publ_author_name
'Hering-Junghans, Christian'
'Schulz, Axel'
'Thomas, Max'
'Villinger, Alexander'

_publ_section_title
;
 Synthesis of mono-, di-, and triaminobismuthanes and observation of C-C
 coupling of aromatic systems with bismuth(iii) chloride.
;
_journal_issue 14
_journal_name_full 'Dalton transactions (Cambridge, England : 2003)'
_journal_page_first 6053
_journal_page_last 6059
_journal_paper_doi 10.1039/c6dt00229c
_journal_volume 45
_journal_year 2016
_chemical_formula_moiety 'C33 H54 Bi2 Cl3 N3 Si3, 0.5(C6 H14)'
_chemical_formula_sum 'C36 H61 Bi2 Cl3 N3 Si3'
_chemical_formula_weight 1144.46
_chemical_name_systematic
;
 ?
;
_space_group_IT_number 15
_symmetry_cell_setting monoclinic
_symmetry_Int_Tables_number 15
_symmetry_space_group_name_Hall '-C 2yc'
_symmetry_space_group_name_H-M 'C 1 2/c 1'
_atom_sites_solution_hydrogens geom
_atom_sites_solution_primary direct
_atom_sites_solution_secondary difmap
_audit_creation_method SHELXL-97
_audit_update_record
;
2016-01-15 deposited with the CCDC.
2016-02-18 downloaded from the CCDC.
;
_cell_angle_alpha 90.00
_cell_angle_beta 90.767(3)
_cell_angle_gamma 90.00
_cell_formula_units_Z 8
_cell_length_a 41.0217(14)
_cell_length_b 9.1798(3)
_cell_length_c 24.3117(9)
_cell_measurement_reflns_used 6670
_cell_measurement_temperature 173(2)
_cell_measurement_theta_max 43.991
_cell_measurement_theta_min 5.232
_cell_volume 9154.3(5)
_computing_cell_refinement 'Bruker Apex V7.51A'
_computing_data_collection 'Bruker Apex V7.51A'
_computing_data_reduction 'Bruker SAINT'
_computing_molecular_graphics 'ORTEP-3v2.01 (Farrugia, 1997)'
_computing_publication_material SHELXL-97
_computing_structure_refinement 'SHELXL-97 (Sheldrick, 1997)'
_computing_structure_solution 'SHELXS-97 (Sheldrick, 1997)'
_diffrn_ambient_temperature 173(2)
_diffrn_measured_fraction_theta_full 0.998
_diffrn_measured_fraction_theta_max 0.998
_diffrn_measurement_device_type 'Bruker Apex Kappa II-CCD-diffractometer'
_diffrn_measurement_method 'phi and omega scans'
_diffrn_radiation_monochromator graphite
_diffrn_radiation_source 'sealed tube'
_diffrn_radiation_type MoK\a
_diffrn_radiation_wavelength 0.71073
_diffrn_reflns_av_R_equivalents 0.0971
_diffrn_reflns_av_sigmaI/netI 0.0590
_diffrn_reflns_limit_h_max 46
_diffrn_reflns_limit_h_min -46
_diffrn_reflns_limit_k_max 10
_diffrn_reflns_limit_k_min -10
_diffrn_reflns_limit_l_max 27
_diffrn_reflns_limit_l_min -27
_diffrn_reflns_number 68126
_diffrn_reflns_theta_full 24.00
_diffrn_reflns_theta_max 24.00
_diffrn_reflns_theta_min 1.94
_exptl_absorpt_coefficient_mu 7.959
_exptl_absorpt_correction_T_max 0.6917
_exptl_absorpt_correction_T_min 0.4485
_exptl_absorpt_correction_type multi-scan
_exptl_absorpt_process_details '(SADABS; Sheldrick, 2004)'
_exptl_crystal_colour yellow
_exptl_crystal_density_diffrn 1.661
_exptl_crystal_density_method 'not measured'
_exptl_crystal_description block
_exptl_crystal_F_000 4456
_exptl_crystal_size_max 0.12
_exptl_crystal_size_mid 0.11
_exptl_crystal_size_min 0.05
_refine_diff_density_max 2.229
_refine_diff_density_min -0.709
_refine_diff_density_rms 0.138
_refine_ls_extinction_method none
_refine_ls_goodness_of_fit_ref 1.028
_refine_ls_hydrogen_treatment constr
_refine_ls_matrix_type full
_refine_ls_number_parameters 469
_refine_ls_number_reflns 7182
_refine_ls_number_restraints 36
_refine_ls_restrained_S_all 1.026
_refine_ls_R_factor_all 0.0716
_refine_ls_R_factor_gt 0.0370
_refine_ls_shift/su_max 0.001
_refine_ls_shift/su_mean 0.000
_refine_ls_structure_factor_coef Fsqd
_refine_ls_weighting_details 'calc w=1/[\s^2^(Fo^2^)+(0.0178P)^2^+53.5204P] where P=(Fo^2^+2Fc^2^)/3'
_refine_ls_weighting_scheme calc
_refine_ls_wR_factor_gt 0.0587
_refine_ls_wR_factor_ref 0.0673
_reflns_number_gt 5019
_reflns_number_total 7182
_reflns_threshold_expression >2\s(I)
_cod_data_source_file c6dt00229c2.cif
_cod_data_source_block ch_mt28
_cod_depositor_comments 'Adding full bibliography for 7038481--7038499.cif.'
_cod_original_sg_symbol_H-M 'C 2/c'
_cod_database_code 7038489

loop_
_symmetry_equiv_pos_as_xyz
'x, y, z'
'-x, y, -z+1/2'
'x+1/2, y+1/2, z'
'-x+1/2, y+1/2, -z+1/2'
'-x, -y, -z'
'x, -y, z-1/2'
'-x+1/2, -y+1/2, -z'
'x+1/2, -y+1/2, z-1/2'

loop_
_atom_site_label
_atom_site_type_symbol
_atom_site_fract_x
_atom_site_fract_y
_atom_site_fract_z
_atom_site_U_iso_or_equiv
_atom_site_adp_type
_atom_site_occupancy
_atom_site_symmetry_multiplicity
_atom_site_calc_flag
_atom_site_refinement_flags
_atom_site_disorder_assembly
_atom_site_disorder_group
Bi1 Bi 0.138382(7) 0.02292(3) 0.320419(12) 0.03027(9) Uani 1 1 d . A .
Bi2 Bi 0.127696(7) 0.54067(3) 0.399446(12) 0.02925(9) Uani 1 1 d . A .
N1 N 0.09824(14) -0.0311(6) 0.2688(2) 0.0329(15) Uani 1 1 d . . .
N2 N 0.11508(14) 0.5042(6) 0.4833(2) 0.0376(17) Uani 1 1 d . . .
N3 N 0.17659(14) 0.4611(6) 0.4074(2) 0.0330(15) Uani 1 1 d . . .
Si1 Si 0.09110(6) 0.0632(2) 0.20742(10) 0.0398(6) Uani 1 1 d . . .
Si2 Si 0.07939(5) 0.5807(3) 0.50858(10) 0.0414(6) Uani 1 1 d . A .
Si3 Si 0.20649(5) 0.5621(2) 0.44230(9) 0.0371(6) Uani 1 1 d . A .
Cl1 Cl 0.11477(5) -0.0810(2) 0.40472(8) 0.0383(5) Uani 1 1 d . . .
Cl2 Cl 0.16853(5) -0.2158(2) 0.30415(9) 0.0449(6) Uani 1 1 d . . .
Cl3 Cl 0.10474(5) 0.3012(2) 0.35902(10) 0.0473(6) Uani 1 1 d . . .
C1 C 0.07739(18) -0.1515(8) 0.2810(3) 0.032(2) Uani 1 1 d . . .
C2 C 0.08583(19) -0.2935(8) 0.2673(3) 0.036(2) Uani 1 1 d . . .
H2 H 0.1059 -0.3128 0.2497 0.043 Uiso 1 1 calc R . .
C3 C 0.0647(2) -0.4072(9) 0.2796(3) 0.041(2) Uani 1 1 d . . .
H3 H 0.0710 -0.5041 0.2710 0.050 Uiso 1 1 calc R . .
C4 C 0.0352(2) -0.3838(9) 0.3038(3) 0.041(2) Uani 1 1 d . . .
C5 C 0.02623(18) -0.2403(9) 0.3173(3) 0.035(2) Uani 1 1 d . . .
C6 C 0.04774(18) -0.1271(9) 0.3061(3) 0.035(2) Uani 1 1 d . . .
H6 H 0.0419 -0.0305 0.3159 0.042 Uiso 1 1 calc R . .
C7 C 0.0128(2) -0.5100(9) 0.3178(4) 0.058(3) Uani 1 1 d . . .
H7A H 0.0219 -0.6006 0.3032 0.086 Uiso 1 1 calc R . .
H7B H -0.0088 -0.4928 0.3015 0.086 Uiso 1 1 calc R . .
H7C H 0.0110 -0.5178 0.3579 0.086 Uiso 1 1 calc R . .
C8 C -0.00612(19) -0.2087(9) 0.3421(3) 0.051(2) Uani 1 1 d . . .
H8A H -0.0074 -0.1051 0.3516 0.076 Uiso 1 1 calc R . .
H8B H -0.0087 -0.2675 0.3754 0.076 Uiso 1 1 calc R . .
H8C H -0.0235 -0.2328 0.3156 0.076 Uiso 1 1 calc R . .
C9 C 0.0921(2) -0.0669(9) 0.1493(3) 0.052(2) Uani 1 1 d . . .
H9A H 0.1146 -0.0989 0.1436 0.079 Uiso 1 1 calc R . .
H9B H 0.0839 -0.0192 0.1159 0.079 Uiso 1 1 calc R . .
H9C H 0.0785 -0.1514 0.1577 0.079 Uiso 1 1 calc R . .
C10 C 0.1243(2) 0.2005(9) 0.2013(4) 0.063(3) Uani 1 1 d . . .
H10A H 0.1240 0.2660 0.2332 0.094 Uiso 1 1 calc R . .
H10B H 0.1210 0.2571 0.1675 0.094 Uiso 1 1 calc R . .
H10C H 0.1454 0.1506 0.2001 0.094 Uiso 1 1 calc R . .
C11 C 0.0515(2) 0.1600(9) 0.2091(4) 0.060(3) Uani 1 1 d . . .
H11A H 0.0339 0.0892 0.2139 0.090 Uiso 1 1 calc R . .
H11B H 0.0481 0.2126 0.1744 0.090 Uiso 1 1 calc R . .
H11C H 0.0516 0.2292 0.2398 0.090 Uiso 1 1 calc R . .
C12A C 0.1365(5) 0.4331(14) 0.5241(7) 0.033(4) Uani 0.537(7) 1 d PGD A 1
C13A C 0.1438(4) 0.2875(14) 0.5145(5) 0.040(4) Uani 0.537(7) 1 d PGD A 1
H13A H 0.1363 0.2416 0.4817 0.048 Uiso 0.537(7) 1 calc PR A 1
C14A C 0.1620(3) 0.2089(10) 0.5529(5) 0.038(4) Uani 0.537(7) 1 d PGD A 1
C15A C 0.1730(3) 0.2760(11) 0.6009(4) 0.035(4) Uani 0.537(7) 1 d PGD A 1
C16A C 0.1657(3) 0.4216(11) 0.6106(4) 0.048(4) Uani 0.537(7) 1 d PGD A 1
H16A H 0.1732 0.4674 0.6434 0.058 Uiso 0.537(7) 1 calc PR A 1
C17A C 0.1475(4) 0.5001(10) 0.5722(6) 0.040(4) Uani 0.537(7) 1 d PGD A 1
H17A H 0.1425 0.5996 0.5788 0.048 Uiso 0.537(7) 1 calc PR A 1
C18A C 0.1700(4) 0.0561(17) 0.5413(7) 0.066(4) Uani 0.537(7) 1 d PD A 1
H18A H 0.1933 0.0474 0.5339 0.098 Uiso 0.537(7) 1 calc PR A 1
H18B H 0.1574 0.0231 0.5090 0.098 Uiso 0.537(7) 1 calc PR A 1
H18C H 0.1645 -0.0042 0.5731 0.098 Uiso 0.537(7) 1 calc PR A 1
C19A C 0.1919(5) 0.193(2) 0.6452(7) 0.066(5) Uani 0.537(7) 1 d PD A 1
H19A H 0.1789 0.1109 0.6580 0.099 Uiso 0.537(7) 1 calc PR A 1
H19B H 0.1967 0.2586 0.6762 0.099 Uiso 0.537(7) 1 calc PR A 1
H19C H 0.2124 0.1571 0.6300 0.099 Uiso 0.537(7) 1 calc PR A 1
C12B C 0.1321(8) 0.392(2) 0.5145(10) 0.033(4) Uani 0.463(7) 1 d PD A 2
C13B C 0.1442(5) 0.4332(19) 0.5665(9) 0.040(4) Uani 0.463(7) 1 d PD A 2
H13B H 0.1402 0.5298 0.5787 0.048 Uiso 0.463(7) 1 calc PR A 2
C14B C 0.1616(5) 0.3404(17) 0.6009(7) 0.038(4) Uani 0.463(7) 1 d PD A 2
C15B C 0.1666(5) 0.1981(17) 0.5836(7) 0.035(4) Uani 0.463(7) 1 d PD A 2
C16B C 0.1551(5) 0.158(2) 0.5322(7) 0.048(4) Uani 0.463(7) 1 d PD A 2
H16B H 0.1595 0.0618 0.5196 0.058 Uiso 0.463(7) 1 calc PR A 2
C17B C 0.1373(6) 0.250(2) 0.4979(8) 0.040(4) Uani 0.463(7) 1 d PD A 2
H17B H 0.1290 0.2162 0.4636 0.048 Uiso 0.463(7) 1 calc PR A 2
C18B C 0.1726(5) 0.396(2) 0.6552(7) 0.066(4) Uani 0.463(7) 1 d PD A 2
H18D H 0.1964 0.4071 0.6554 0.098 Uiso 0.463(7) 1 calc PR A 2
H18E H 0.1664 0.3266 0.6839 0.098 Uiso 0.463(7) 1 calc PR A 2
H18F H 0.1624 0.4903 0.6622 0.098 Uiso 0.463(7) 1 calc PR A 2
C19B C 0.1861(6) 0.092(2) 0.6196(8) 0.066(5) Uani 0.463(7) 1 d PD A 2
H19D H 0.1941 0.0116 0.5968 0.099 Uiso 0.463(7) 1 calc PR A 2
H19E H 0.1719 0.0523 0.6482 0.099 Uiso 0.463(7) 1 calc PR A 2
H19F H 0.2045 0.1425 0.6368 0.099 Uiso 0.463(7) 1 calc PR A 2
C20 C 0.0599(2) 0.4497(12) 0.5565(4) 0.089(4) Uani 1 1 d . . .
H20A H 0.0584 0.3539 0.5389 0.134 Uiso 1 1 calc R A .
H20B H 0.0380 0.4843 0.5654 0.134 Uiso 1 1 calc R . .
H20C H 0.0731 0.4422 0.5903 0.134 Uiso 1 1 calc R . .
C21 C 0.05236(18) 0.6171(9) 0.4491(3) 0.045(2) Uani 1 1 d . . .
H21A H 0.0608 0.6998 0.4282 0.068 Uiso 1 1 calc R A .
H21B H 0.0304 0.6400 0.4621 0.068 Uiso 1 1 calc R . .
H21C H 0.0514 0.5308 0.4254 0.068 Uiso 1 1 calc R . .
C22 C 0.0870(2) 0.7578(10) 0.5439(4) 0.075(3) Uani 1 1 d . . .
H22A H 0.0980 0.7402 0.5793 0.112 Uiso 1 1 calc R A .
H22B H 0.0662 0.8072 0.5500 0.112 Uiso 1 1 calc R . .
H22C H 0.1008 0.8191 0.5209 0.112 Uiso 1 1 calc R . .
C23A C 0.1866(3) 0.3599(16) 0.3665(5) 0.036(3) Uani 0.582(7) 1 d PGD A 1
C24A C 0.1833(3) 0.3911(12) 0.3107(6) 0.034(4) Uani 0.582(7) 1 d PGD A 1
H24A H 0.1715 0.4748 0.2991 0.041 Uiso 0.582(7) 1 calc PR A 1
C25A C 0.1973(3) 0.2997(11) 0.2720(4) 0.037(3) Uani 0.582(7) 1 d PGD A 1
H25A H 0.1950 0.3210 0.2339 0.045 Uiso 0.582(7) 1 calc PR A 1
C26A C 0.2146(3) 0.1772(11) 0.2891(4) 0.035(4) Uani 0.582(7) 1 d PGD A 1
C27A C 0.2179(3) 0.1461(11) 0.3448(4) 0.031(3) Uani 0.582(7) 1 d PGD A 1
C28A C 0.2039(4) 0.2374(15) 0.3835(3) 0.041(4) Uani 0.582(7) 1 d PGD A 1
H28A H 0.2061 0.2161 0.4216 0.049 Uiso 0.582(7) 1 calc PR A 1
C29A C 0.2310(4) 0.0825(17) 0.2454(6) 0.056(4) Uani 0.582(7) 1 d PD A 1
H29A H 0.2223 -0.0167 0.2471 0.084 Uiso 0.582(7) 1 calc PR A 1
H29B H 0.2546 0.0802 0.2524 0.084 Uiso 0.582(7) 1 calc PR A 1
H29C H 0.2267 0.1236 0.2088 0.084 Uiso 0.582(7) 1 calc PR A 1
C30A C 0.2355(4) 0.0156(15) 0.3644(6) 0.053(3) Uani 0.582(7) 1 d PD A 1
H30A H 0.2304 -0.0667 0.3401 0.080 Uiso 0.582(7) 1 calc PR A 1
H30B H 0.2287 -0.0076 0.4019 0.080 Uiso 0.582(7) 1 calc PR A 1
H30C H 0.2590 0.0344 0.3643 0.080 Uiso 0.582(7) 1 calc PR A 1
C23B C 0.1902(6) 0.346(3) 0.3742(10) 0.036(3) Uani 0.418(7) 1 d PD A 2
C24B C 0.1987(6) 0.213(3) 0.3985(9) 0.034(4) Uani 0.418(7) 1 d PD A 2
H24B H 0.1934 0.1961 0.4359 0.041 Uiso 0.418(7) 1 calc PR A 2
C25B C 0.2147(5) 0.103(2) 0.3692(7) 0.037(3) Uani 0.418(7) 1 d PD A 2
H25B H 0.2221 0.0174 0.3873 0.045 Uiso 0.418(7) 1 calc PR A 2
C26B C 0.2198(6) 0.122(2) 0.3131(7) 0.035(4) Uani 0.418(7) 1 d PD A 2
C27B C 0.2075(6) 0.247(2) 0.2876(8) 0.031(3) Uani 0.418(7) 1 d PD A 2
C28B C 0.1934(6) 0.358(2) 0.3173(9) 0.041(4) Uani 0.418(7) 1 d PD A 2
H28B H 0.1859 0.4431 0.2990 0.049 Uiso 0.418(7) 1 calc PR A 2
C29B C 0.2371(5) 0.005(2) 0.2793(8) 0.056(4) Uani 0.418(7) 1 d PD A 2
H29D H 0.2538 0.0503 0.2566 0.084 Uiso 0.418(7) 1 calc PR A 2
H29E H 0.2212 -0.0450 0.2555 0.084 Uiso 0.418(7) 1 calc PR A 2
H29F H 0.2474 -0.0661 0.3043 0.084 Uiso 0.418(7) 1 calc PR A 2
C30B C 0.2105(5) 0.268(2) 0.2278(7) 0.053(3) Uani 0.418(7) 1 d PD A 2
H30D H 0.2003 0.3602 0.2171 0.080 Uiso 0.418(7) 1 calc PR A 2
H30E H 0.1996 0.1875 0.2083 0.080 Uiso 0.418(7) 1 calc PR A 2
H30F H 0.2336 0.2698 0.2180 0.080 Uiso 0.418(7) 1 calc PR A 2
C31 C 0.18670(19) 0.7234(8) 0.4730(4) 0.052(3) Uani 1 1 d . . .
H31A H 0.1769 0.7832 0.4438 0.078 Uiso 1 1 calc R A .
H31B H 0.2030 0.7810 0.4932 0.078 Uiso 1 1 calc R . .
H31C H 0.1697 0.6915 0.4983 0.078 Uiso 1 1 calc R . .
C32 C 0.23747(18) 0.6238(9) 0.3928(4) 0.053(3) Uani 1 1 d . . .
H32A H 0.2472 0.5390 0.3748 0.080 Uiso 1 1 calc R A .
H32B H 0.2545 0.6786 0.4124 0.080 Uiso 1 1 calc R . .
H32C H 0.2271 0.6864 0.3650 0.080 Uiso 1 1 calc R . .
C33 C 0.22773(19) 0.4535(9) 0.4965(3) 0.053(2) Uani 1 1 d . . .
H33A H 0.2116 0.4103 0.5210 0.079 Uiso 1 1 calc R A .
H33B H 0.2423 0.5171 0.5179 0.079 Uiso 1 1 calc R . .
H33C H 0.2405 0.3760 0.4793 0.079 Uiso 1 1 calc R . .
C34 C 0.0212(3) 0.1874(12) 0.4196(5) 0.115(5) Uani 1 1 d . . .
H34A H 0.0363 0.2060 0.3896 0.172 Uiso 1 1 calc R . .
H34B H 0.0169 0.2785 0.4392 0.172 Uiso 1 1 calc R . .
H34C H 0.0007 0.1485 0.4045 0.172 Uiso 1 1 calc R . .
C35 C 0.0356(3) 0.0814(13) 0.4578(5) 0.091(4) Uani 1 1 d . . .
H35A H 0.0565 0.1211 0.4722 0.109 Uiso 1 1 calc R . .
H35B H 0.0406 -0.0088 0.4373 0.109 Uiso 1 1 calc R . .
C36 C 0.0141(2) 0.0426(12) 0.5062(4) 0.083(4) Uani 1 1 d . . .
H36A H 0.0275 -0.0111 0.5336 0.100 Uiso 1 1 calc R . .
H36B H 0.0069 0.1342 0.5238 0.100 Uiso 1 1 calc R . .

loop_
_atom_site_aniso_label
_atom_site_aniso_U_11
_atom_site_aniso_U_22
_atom_site_aniso_U_33
_atom_site_aniso_U_23
_atom_site_aniso_U_13
_atom_site_aniso_U_12
Bi1 0.02934(18) 0.03055(18) 0.03082(19) 0.00117(14) -0.00401(14) -0.00328(14)
Bi2 0.03209(18) 0.02761(18) 0.02805(19) 0.00192(14) -0.00009(13) 0.00305(14)
N1 0.033(4) 0.030(4) 0.036(4) 0.008(3) -0.007(3) -0.005(3)
N2 0.041(4) 0.049(4) 0.023(4) 0.010(3) 0.004(3) 0.011(3)
N3 0.033(4) 0.033(4) 0.033(4) -0.006(3) 0.000(3) 0.003(3)
Si1 0.0489(15) 0.0359(14) 0.0344(14) 0.0082(11) -0.0119(11) -0.0083(11)
Si2 0.0348(14) 0.0568(16) 0.0328(15) 0.0064(12) 0.0049(11) 0.0155(12)
Si3 0.0344(13) 0.0386(14) 0.0382(15) -0.0017(11) -0.0057(11) 0.0044(11)
Cl1 0.0481(13) 0.0353(12) 0.0314(12) 0.0015(9) -0.0002(10) 0.0019(9)
Cl2 0.0392(13) 0.0448(13) 0.0507(15) -0.0050(11) -0.0022(11) 0.0085(10)
Cl3 0.0424(13) 0.0301(12) 0.0693(17) -0.0066(11) -0.0057(12) -0.0003(10)
C1 0.031(5) 0.039(5) 0.024(5) 0.008(4) -0.014(4) -0.002(4)
C2 0.037(5) 0.033(5) 0.037(5) 0.004(4) -0.003(4) 0.004(4)
C3 0.047(6) 0.036(5) 0.041(6) 0.004(4) -0.012(5) -0.006(4)
C4 0.049(6) 0.051(6) 0.023(5) 0.008(4) -0.012(4) -0.011(5)
C5 0.027(5) 0.055(6) 0.023(5) 0.005(4) -0.008(4) -0.005(4)
C6 0.034(5) 0.043(5) 0.028(5) 0.003(4) -0.010(4) 0.003(4)
C7 0.075(7) 0.054(6) 0.043(6) 0.016(5) -0.011(5) -0.024(5)
C8 0.052(6) 0.056(6) 0.045(6) 0.005(5) -0.006(5) -0.009(5)
C9 0.062(6) 0.061(6) 0.035(6) 0.001(5) -0.004(5) -0.009(5)
C10 0.079(7) 0.066(6) 0.043(6) 0.021(5) -0.022(5) -0.036(5)
C11 0.077(7) 0.042(6) 0.060(7) 0.009(5) -0.017(6) 0.019(5)
C12A 0.032(8) 0.042(11) 0.026(9) 0.006(8) 0.005(6) 0.005(9)
C13A 0.029(9) 0.048(10) 0.043(11) -0.004(9) -0.010(7) -0.001(8)
C14A 0.036(9) 0.051(10) 0.026(9) 0.010(7) -0.010(7) 0.012(8)
C15A 0.035(8) 0.028(11) 0.043(10) 0.019(9) 0.011(7) 0.012(9)
C16A 0.041(9) 0.057(11) 0.046(10) 0.001(8) 0.001(7) 0.012(8)
C17A 0.046(10) 0.046(10) 0.028(8) 0.007(8) -0.006(7) 0.003(9)
C18A 0.072(10) 0.074(10) 0.050(9) 0.007(8) -0.016(8) 0.014(8)
C19A 0.066(10) 0.077(14) 0.054(12) 0.026(9) 0.000(9) 0.033(11)
C12B 0.032(8) 0.042(11) 0.026(9) 0.006(8) 0.005(6) 0.005(9)
C13B 0.029(9) 0.048(10) 0.043(11) -0.004(9) -0.010(7) -0.001(8)
C14B 0.036(9) 0.051(10) 0.026(9) 0.010(7) -0.010(7) 0.012(8)
C15B 0.035(8) 0.028(11) 0.043(10) 0.019(9) 0.011(7) 0.012(9)
C16B 0.041(9) 0.057(11) 0.046(10) 0.001(8) 0.001(7) 0.012(8)
C17B 0.046(10) 0.046(10) 0.028(8) 0.007(8) -0.006(7) 0.003(9)
C18B 0.072(10) 0.074(10) 0.050(9) 0.007(8) -0.016(8) 0.014(8)
C19B 0.066(10) 0.077(14) 0.054(12) 0.026(9) 0.000(9) 0.033(11)
C20 0.069(7) 0.124(10) 0.075(8) 0.049(7) 0.028(6) 0.031(7)
C21 0.033(5) 0.054(6) 0.047(6) 0.001(5) 0.002(4) 0.013(4)
C22 0.085(8) 0.091(8) 0.048(7) -0.025(6) -0.008(6) 0.037(6)
C23A 0.011(5) 0.049(6) 0.048(8) -0.015(6) -0.002(5) -0.003(5)
C24A 0.023(8) 0.042(9) 0.038(8) -0.016(7) 0.000(6) -0.004(6)
C25A 0.037(8) 0.038(9) 0.036(9) -0.001(7) 0.004(7) -0.002(6)
C26A 0.024(8) 0.035(11) 0.046(12) -0.010(8) -0.002(8) 0.001(8)
C27A 0.024(7) 0.036(9) 0.034(9) -0.004(8) -0.003(7) -0.002(6)
C28A 0.021(8) 0.053(10) 0.049(11) -0.009(8) 0.007(7) 0.014(7)
C29A 0.052(9) 0.068(12) 0.048(11) -0.017(7) 0.018(9) -0.005(8)
C30A 0.049(8) 0.056(9) 0.055(9) -0.006(7) -0.013(7) -0.002(7)
C23B 0.011(5) 0.049(6) 0.048(8) -0.015(6) -0.002(5) -0.003(5)
C24B 0.023(8) 0.042(9) 0.038(8) -0.016(7) 0.000(6) -0.004(6)
C25B 0.037(8) 0.038(9) 0.036(9) -0.001(7) 0.004(7) -0.002(6)
C26B 0.024(8) 0.035(11) 0.046(12) -0.010(8) -0.002(8) 0.001(8)
C27B 0.024(7) 0.036(9) 0.034(9) -0.004(8) -0.003(7) -0.002(6)
C28B 0.021(8) 0.053(10) 0.049(11) -0.009(8) 0.007(7) 0.014(7)
C29B 0.052(9) 0.068(12) 0.048(11) -0.017(7) 0.018(9) -0.005(8)
C30B 0.049(8) 0.056(9) 0.055(9) -0.006(7) -0.013(7) -0.002(7)
C31 0.045(6) 0.050(6) 0.061(7) -0.019(5) -0.014(5) 0.005(4)
C32 0.032(5) 0.057(6) 0.071(7) 0.007(5) 0.001(5) 0.004(4)
C33 0.048(5) 0.064(6) 0.047(6) 0.000(5) -0.011(4) 0.008(5)
C34 0.117(11) 0.082(9) 0.146(13) 0.040(9) 0.031(10) 0.017(8)
C35 0.070(8) 0.101(9) 0.103(10) 0.008(8) 0.024(7) 0.023(7)
C36 0.068(8) 0.109(10) 0.072(8) -0.002(7) 0.013(7) 0.019(7)

loop_
_atom_type_symbol
_atom_type_description
_atom_type_scat_dispersion_real
_atom_type_scat_dispersion_imag
_atom_type_scat_source
C C 0.0033 0.0016 'International Tables Vol C Tables 4.2.6.8 and 6.1.1.4'
H H 0.0000 0.0000 'International Tables Vol C Tables 4.2.6.8 and 6.1.1.4'
N N 0.0061 0.0033 'International Tables Vol C Tables 4.2.6.8 and 6.1.1.4'
Si Si 0.0817 0.0704 'International Tables Vol C Tables 4.2.6.8 and 6.1.1.4'
Cl Cl 0.1484 0.1585 'International Tables Vol C Tables 4.2.6.8 and 6.1.1.4'
Bi Bi -4.1077 10.2566 'International Tables Vol C Tables 4.2.6.8 and 6.1.1.4'

loop_
_geom_angle_atom_site_label_1
_geom_angle_atom_site_label_2
_geom_angle_atom_site_label_3
_geom_angle
_geom_angle_site_symmetry_1
N1 Bi1 Cl1 95.23(17) .
N1 Bi1 Cl2 94.70(16) .
Cl1 Bi1 Cl2 89.60(7) .
N1 Bi1 Cl3 91.54(16) .
Cl1 Bi1 Cl3 83.37(6) .
Cl2 Bi1 Cl3 171.00(7) .
N2 Bi2 N3 95.7(2) .
N2 Bi2 Cl3 97.93(17) .
N3 Bi2 Cl3 94.61(16) .
C1 N1 Si1 117.8(5) .
C1 N1 Bi1 121.3(4) .
Si1 N1 Bi1 120.7(3) .
C12B N2 C12A 18.9(12) .
C12B N2 Si2 120.1(14) .
C12A N2 Si2 116.0(10) .
C12B N2 Bi2 119.3(13) .
C12A N2 Bi2 124.3(10) .
Si2 N2 Bi2 119.2(3) .
C23A N3 C23B 10.8(16) .
C23A N3 Si3 118.5(7) .
C23B N3 Si3 112.6(12) .
C23A N3 Bi2 115.9(7) .
C23B N3 Bi2 124.6(12) .
Si3 N3 Bi2 120.9(3) .
N1 Si1 C9 109.1(3) .
N1 Si1 C11 110.9(4) .
C9 Si1 C11 110.8(4) .
N1 Si1 C10 106.8(3) .
C9 Si1 C10 110.6(4) .
C11 Si1 C10 108.7(4) .
N2 Si2 C21 107.2(3) .
N2 Si2 C20 109.2(4) .
C21 Si2 C20 110.4(4) .
N2 Si2 C22 112.2(4) .
C21 Si2 C22 107.4(4) .
C20 Si2 C22 110.3(5) .
N3 Si3 C32 109.3(4) .
N3 Si3 C31 108.1(3) .
C32 Si3 C31 109.0(4) .
N3 Si3 C33 112.3(3) .
C32 Si3 C33 107.8(4) .
C31 Si3 C33 110.3(4) .
Bi2 Cl3 Bi1 131.66(8) .
C6 C1 C2 118.6(7) .
C6 C1 N1 119.8(7) .
C2 C1 N1 121.5(7) .
C1 C2 C3 119.6(8) .
C1 C2 H2 120.2 .
C3 C2 H2 120.2 .
C4 C3 C2 122.1(8) .
C4 C3 H3 119.0 .
C2 C3 H3 119.0 .
C3 C4 C5 118.8(7) .
C3 C4 C7 121.1(8) .
C5 C4 C7 120.0(8) .
C6 C5 C4 119.0(7) .
C6 C5 C8 120.2(8) .
C4 C5 C8 120.8(7) .
C1 C6 C5 121.9(7) .
C1 C6 H6 119.1 .
C5 C6 H6 119.1 .
C4 C7 H7A 109.5 .
C4 C7 H7B 109.5 .
H7A C7 H7B 109.5 .
C4 C7 H7C 109.5 .
H7A C7 H7C 109.5 .
H7B C7 H7C 109.5 .
C5 C8 H8A 109.5 .
C5 C8 H8B 109.5 .
H8A C8 H8B 109.5 .
C5 C8 H8C 109.5 .
H8A C8 H8C 109.5 .
H8B C8 H8C 109.5 .
Si1 C9 H9A 109.5 .
Si1 C9 H9B 109.5 .
H9A C9 H9B 109.5 .
Si1 C9 H9C 109.5 .
H9A C9 H9C 109.5 .
H9B C9 H9C 109.5 .
Si1 C10 H10A 109.5 .
Si1 C10 H10B 109.5 .
H10A C10 H10B 109.5 .
Si1 C10 H10C 109.5 .
H10A C10 H10C 109.5 .
H10B C10 H10C 109.5 .
Si1 C11 H11A 109.5 .
Si1 C11 H11B 109.5 .
H11A C11 H11B 109.5 .
Si1 C11 H11C 109.5 .
H11A C11 H11C 109.5 .
H11B C11 H11C 109.5 .
C13A C12A C17A 120.0 .
C13A C12A N2 116.1(9) .
C17A C12A N2 123.7(9) .
C12A C13A C14A 120.0 .
C12A C13A H13A 120.0 .
C14A C13A H13A 120.0 .
C15A C14A C13A 120.0 .
C15A C14A C18A 120.9(10) .
C13A C14A C18A 119.0(10) .
C14A C15A C16A 120.0 .
C14A C15A C19A 122.0(9) .
C16A C15A C19A 117.9(9) .
C17A C16A C15A 120.0 .
C17A C16A H16A 120.0 .
C15A C16A H16A 120.0 .
C16A C17A C12A 120.0 .
C16A C17A H17A 120.0 .
C12A C17A H17A 120.0 .
C17B C12B C13B 117.6(15) .
C17B C12B N2 126.4(15) .
C13B C12B N2 116.0(16) .
C14B C13B C12B 123.4(15) .
C14B C13B H13B 118.3 .
C12B C13B H13B 118.3 .
C13B C14B C15B 118.2(13) .
C13B C14B C18B 118.5(14) .
C15B C14B C18B 123.2(14) .
C16B C15B C14B 118.4(14) .
C16B C15B C19B 121.0(15) .
C14B C15B C19B 120.5(14) .
C15B C16B C17B 123.3(16) .
C15B C16B H16B 118.3 .
C17B C16B H16B 118.3 .
C12B C17B C16B 118.9(15) .
C12B C17B H17B 120.5 .
C16B C17B H17B 120.5 .
C14B C18B H18D 109.5 .
C14B C18B H18E 109.5 .
H18D C18B H18E 109.5 .
C14B C18B H18F 109.5 .
H18D C18B H18F 109.5 .
H18E C18B H18F 109.5 .
C15B C19B H19D 109.5 .
C15B C19B H19E 109.5 .
H19D C19B H19E 109.5 .
C15B C19B H19F 109.5 .
H19D C19B H19F 109.5 .
H19E C19B H19F 109.5 .
Si2 C20 H20A 109.5 .
Si2 C20 H20B 109.5 .
H20A C20 H20B 109.5 .
Si2 C20 H20C 109.5 .
H20A C20 H20C 109.5 .
H20B C20 H20C 109.5 .
Si2 C21 H21A 109.5 .
Si2 C21 H21B 109.5 .
H21A C21 H21B 109.5 .
Si2 C21 H21C 109.5 .
H21A C21 H21C 109.5 .
H21B C21 H21C 109.5 .
Si2 C22 H22A 109.5 .
Si2 C22 H22B 109.5 .
H22A C22 H22B 109.5 .
Si2 C22 H22C 109.5 .
H22A C22 H22C 109.5 .
H22B C22 H22C 109.5 .
C24A C23A C28A 120.0 .
C24A C23A N3 121.4(10) .
C28A C23A N3 118.0(10) .
C25A C24A C23A 120.0 .
C25A C24A H24A 120.0 .
C23A C24A H24A 120.0 .
C24A C25A C26A 120.0 .
C24A C25A H25A 120.0 .
C26A C25A H25A 120.0 .
C27A C26A C25A 120.0 .
C27A C26A C29A 121.3(9) .
C25A C26A C29A 118.6(9) .
C26A C27A C28A 120.0 .
C26A C27A C30A 121.5(10) .
C28A C27A C30A 118.5(10) .
C27A C28A C23A 120.0 .
C27A C28A H28A 120.0 .
C23A C28A H28A 120.0 .
C28B C23B C24B 117.6(16) .
C28B C23B N3 122(2) .
C24B C23B N3 119.9(19) .
C23B C24B C25B 121.8(17) .
C23B C24B H24B 119.1 .
C25B C24B H24B 119.1 .
C26B C25B C24B 119.0(16) .
C26B C25B H25B 120.5 .
C24B C25B H25B 120.5 .
C27B C26B C25B 118.9(15) .
C27B C26B C29B 120.3(14) .
C25B C26B C29B 120.7(15) .
C28B C27B C26B 121.5(15) .
C28B C27B C30B 117.4(16) .
C26B C27B C30B 121.0(15) .
C27B C28B C23B 120.3(16) .
C27B C28B H28B 119.8 .
C23B C28B H28B 119.8 .
C26B C29B H29D 109.5 .
C26B C29B H29E 109.5 .
H29D C29B H29E 109.5 .
C26B C29B H29F 109.5 .
H29D C29B H29F 109.5 .
H29E C29B H29F 109.5 .
C27B C30B H30D 109.5 .
C27B C30B H30E 109.5 .
H30D C30B H30E 109.5 .
C27B C30B H30F 109.5 .
H30D C30B H30F 109.5 .
H30E C30B H30F 109.5 .
Si3 C31 H31A 109.5 .
Si3 C31 H31B 109.5 .
H31A C31 H31B 109.5 .
Si3 C31 H31C 109.5 .
H31A C31 H31C 109.5 .
H31B C31 H31C 109.5 .
Si3 C32 H32A 109.5 .
Si3 C32 H32B 109.5 .
H32A C32 H32B 109.5 .
Si3 C32 H32C 109.5 .
H32A C32 H32C 109.5 .
H32B C32 H32C 109.5 .
Si3 C33 H33A 109.5 .
Si3 C33 H33B 109.5 .
H33A C33 H33B 109.5 .
Si3 C33 H33C 109.5 .
H33A C33 H33C 109.5 .
H33B C33 H33C 109.5 .
C35 C34 H34A 109.5 .
C35 C34 H34B 109.5 .
H34A C34 H34B 109.5 .
C35 C34 H34C 109.5 .
H34A C34 H34C 109.5 .
H34B C34 H34C 109.5 .
C34 C35 C36 114.3(9) .
C34 C35 H35A 108.7 .
C36 C35 H35A 108.7 .
C34 C35 H35B 108.7 .
C36 C35 H35B 108.7 .
H35A C35 H35B 107.6 .
C36 C36 C35 116.2(12) 5_556
C36 C36 H36A 108.2 5_556
C35 C36 H36A 108.2 .
C36 C36 H36B 108.2 5_556
C35 C36 H36B 108.2 .
H36A C36 H36B 107.4 .

loop_
_geom_bond_atom_site_label_1
_geom_bond_atom_site_label_2
_geom_bond_distance
_geom_bond_site_symmetry_2
Bi1 N1 2.116(6) .
Bi1 Cl1 2.470(2) .
Bi1 Cl2 2.550(2) .
Bi1 Cl3 3.057(2) .
Bi2 N2 2.137(6) .
Bi2 N3 2.141(6) .
Bi2 Cl3 2.5808(19) .
N1 C1 1.431(9) .
N1 Si1 1.746(6) .
N2 C12B 1.453(18) .
N2 C12A 1.471(10) .
N2 Si2 1.743(6) .
N3 C23A 1.426(9) .
N3 C23B 1.449(19) .
N3 Si3 1.748(6) .
Si1 C9 1.850(8) .
Si1 C11 1.853(8) .
Si1 C10 1.863(8) .
Si2 C21 1.840(8) .
Si2 C20 1.862(9) .
Si2 C22 1.862(9) .
Si3 C32 1.851(8) .
Si3 C31 1.851(8) .
Si3 C33 1.860(8) .
C1 C6 1.386(10) .
C1 C2 1.391(10) .
C2 C3 1.391(10) .
C2 H2 0.9500 .
C3 C4 1.370(11) .
C3 H3 0.9500 .
C4 C5 1.408(11) .
C4 C7 1.519(10) .
C5 C6 1.392(10) .
C5 C8 1.493(10) .
C6 H6 0.9500 .
C7 H7A 0.9800 .
C7 H7B 0.9800 .
C7 H7C 0.9800 .
C8 H8A 0.9800 .
C8 H8B 0.9800 .
C8 H8C 0.9800 .
C9 H9A 0.9800 .
C9 H9B 0.9800 .
C9 H9C 0.9800 .
C10 H10A 0.9800 .
C10 H10B 0.9800 .
C10 H10C 0.9800 .
C11 H11A 0.9800 .
C11 H11B 0.9800 .
C11 H11C 0.9800 .
C12A C13A 1.3900 .
C12A C17A 1.3900 .
C13A C14A 1.3900 .
C13A H13A 0.9500 .
C14A C15A 1.3900 .
C14A C18A 1.469(16) .
C15A C16A 1.3900 .
C15A C19A 1.522(13) .
C16A C17A 1.3900 .
C16A H16A 0.9500 .
C17A H17A 0.9500 .
C18A H18A 0.9800 .
C18A H18B 0.9800 .
C18A H18C 0.9800 .
C19A H19A 0.9800 .
C19A H19B 0.9800 .
C19A H19C 0.9800 .
C12B C17B 1.380(15) .
C12B C13B 1.404(15) .
C13B C14B 1.386(15) .
C13B H13B 0.9500 .
C14B C15B 1.388(15) .
C14B C18B 1.479(19) .
C15B C16B 1.382(15) .
C15B C19B 1.529(16) .
C16B C17B 1.388(15) .
C16B H16B 0.9500 .
C17B H17B 0.9500 .
C18B H18D 0.9800 .
C18B H18E 0.9800 .
C18B H18F 0.9800 .
C19B H19D 0.9800 .
C19B H19E 0.9800 .
C19B H19F 0.9800 .
C20 H20A 0.9800 .
C20 H20B 0.9800 .
C20 H20C 0.9800 .
C21 H21A 0.9800 .
C21 H21B 0.9800 .
C21 H21C 0.9800 .
C22 H22A 0.9800 .
C22 H22B 0.9800 .
C22 H22C 0.9800 .
C23A C24A 1.3900 .
C23A C28A 1.3900 .
C24A C25A 1.3900 .
C24A H24A 0.9500 .
C25A C26A 1.3900 .
C25A H25A 0.9500 .
C26A C27A 1.3900 .
C26A C29A 1.536(12) .
C27A C28A 1.3900 .
C27A C30A 1.473(16) .
C28A H28A 0.9500 .
C29A H29A 0.9800 .
C29A H29B 0.9800 .
C29A H29C 0.9800 .
C30A H30A 0.9800 .
C30A H30B 0.9800 .
C30A H30C 0.9800 .
C23B C28B 1.396(16) .
C23B C24B 1.397(16) .
C24B C25B 1.402(16) .
C24B H24B 0.9500 .
C25B C26B 1.393(16) .
C25B H25B 0.9500 .
C26B C27B 1.389(16) .
C26B C29B 1.537(17) .
C27B C28B 1.383(16) .
C27B C30B 1.47(2) .
C28B H28B 0.9500 .
C29B H29D 0.9800 .
C29B H29E 0.9800 .
C29B H29F 0.9800 .
C30B H30D 0.9800 .
C30B H30E 0.9800 .
C30B H30F 0.9800 .
C31 H31A 0.9800 .
C31 H31B 0.9800 .
C31 H31C 0.9800 .
C32 H32A 0.9800 .
C32 H32B 0.9800 .
C32 H32C 0.9800 .
C33 H33A 0.9800 .
C33 H33B 0.9800 .
C33 H33C 0.9800 .
C34 C35 1.464(13) .
C34 H34A 0.9800 .
C34 H34B 0.9800 .
C34 H34C 0.9800 .
C35 C36 1.524(13) .
C35 H35A 0.9900 .
C35 H35B 0.9900 .
C36 C36 1.425(19) 5_556
C36 H36A 0.9900 .
C36 H36B 0.9900 .

loop_
_geom_torsion_atom_site_label_1
_geom_torsion_atom_site_label_2
_geom_torsion_atom_site_label_3
_geom_torsion_atom_site_label_4
_geom_torsion
_geom_torsion_site_symmetry_4
Cl1 Bi1 N1 C1 -26.6(5) .
Cl2 Bi1 N1 C1 63.4(5) .
Cl3 Bi1 N1 C1 -110.1(5) .
Cl1 Bi1 N1 Si1 157.5(3) .
Cl2 Bi1 N1 Si1 -112.5(3) .
Cl3 Bi1 N1 Si1 74.0(3) .
N3 Bi2 N2 C12B -26.1(13) .
Cl3 Bi2 N2 C12B 69.4(12) .
N3 Bi2 N2 C12A -4.5(9) .
Cl3 Bi2 N2 C12A 90.9(8) .
N3 Bi2 N2 Si2 167.5(4) .
Cl3 Bi2 N2 Si2 -97.1(3) .
N2 Bi2 N3 C23A 131.8(8) .
Cl3 Bi2 N3 C23A 33.3(8) .
N2 Bi2 N3 C23B 124.2(14) .
Cl3 Bi2 N3 C23B 25.8(14) .
N2 Bi2 N3 Si3 -72.8(4) .
Cl3 Bi2 N3 Si3 -171.2(3) .
C1 N1 Si1 C9 -55.6(6) .
Bi1 N1 Si1 C9 120.4(4) .
C1 N1 Si1 C11 66.7(6) .
Bi1 N1 Si1 C11 -117.3(4) .
C1 N1 Si1 C10 -175.1(6) .
Bi1 N1 Si1 C10 0.9(5) .
C12B N2 Si2 C21 -144.1(11) .
C12A N2 Si2 C21 -165.1(8) .
Bi2 N2 Si2 C21 22.2(5) .
C12B N2 Si2 C20 -24.4(12) .
C12A N2 Si2 C20 -45.4(9) .
Bi2 N2 Si2 C20 141.9(5) .
C12B N2 Si2 C22 98.2(12) .
C12A N2 Si2 C22 77.2(9) .
Bi2 N2 Si2 C22 -95.5(5) .
C23A N3 Si3 C32 41.7(9) .
C23B N3 Si3 C32 51.8(13) .
Bi2 N3 Si3 C32 -113.1(4) .
C23A N3 Si3 C31 160.3(9) .
C23B N3 Si3 C31 170.4(13) .
Bi2 N3 Si3 C31 5.5(5) .
C23A N3 Si3 C33 -77.8(9) .
C23B N3 Si3 C33 -67.8(13) .
Bi2 N3 Si3 C33 127.4(4) .
N2 Bi2 Cl3 Bi1 -104.58(19) .
N3 Bi2 Cl3 Bi1 -8.19(19) .
N1 Bi1 Cl3 Bi2 -156.44(19) .
Cl1 Bi1 Cl3 Bi2 108.47(12) .
Cl2 Bi1 Cl3 Bi2 69.6(4) .
Si1 N1 C1 C6 -84.4(8) .
Bi1 N1 C1 C6 99.6(7) .
Si1 N1 C1 C2 94.2(7) .
Bi1 N1 C1 C2 -81.8(8) .
C6 C1 C2 C3 -0.9(11) .
N1 C1 C2 C3 -179.5(7) .
C1 C2 C3 C4 1.6(12) .
C2 C3 C4 C5 -0.9(12) .
C2 C3 C4 C7 -178.9(7) .
C3 C4 C5 C6 -0.6(11) .
C7 C4 C5 C6 177.4(7) .
C3 C4 C5 C8 178.0(7) .
C7 C4 C5 C8 -3.9(11) .
C2 C1 C6 C5 -0.6(11) .
N1 C1 C6 C5 178.1(6) .
C4 C5 C6 C1 1.4(11) .
C8 C5 C6 C1 -177.3(7) .
C12B N2 C12A C13A 16(6) .
Si2 N2 C12A C13A 122.8(8) .
Bi2 N2 C12A C13A -65.0(13) .
C12B N2 C12A C17A -160(8) .
Si2 N2 C12A C17A -52.6(15) .
Bi2 N2 C12A C17A 119.6(10) .
C17A C12A C13A C14A 0.0 .
N2 C12A C13A C14A -175.5(19) .
C12A C13A C14A C15A 0.0 .
C12A C13A C14A C18A -178.7(13) .
C13A C14A C15A C16A 0.0 .
C18A C14A C15A C16A 178.7(14) .
C13A C14A C15A C19A 177.7(16) .
C18A C14A C15A C19A -3.6(17) .
C14A C15A C16A C17A 0.0 .
C19A C15A C16A C17A -177.8(16) .
C15A C16A C17A C12A 0.0 .
C13A C12A C17A C16A 0.0 .
N2 C12A C17A C16A 175(2) .
C12A N2 C12B C17B -160(9) .
Si2 N2 C12B C17B 118(2) .
Bi2 N2 C12B C17B -49(3) .
C12A N2 C12B C13B 20(5) .
Si2 N2 C12B C13B -63(2) .
Bi2 N2 C12B C13B 131.0(16) .
C17B C12B C13B C14B 2(3) .
N2 C12B C13B C14B -178(3) .
C12B C13B C14B C15B -2(3) .
C12B C13B C14B C18B -179(2) .
C13B C14B C15B C16B 2(3) .
C18B C14B C15B C16B 180(2) .
C13B C14B C15B C19B 179(2) .
C18B C14B C15B C19B -4(3) .
C14B C15B C16B C17B -3(4) .
C19B C15B C16B C17B 180(2) .
C13B C12B C17B C16B -2(3) .
N2 C12B C17B C16B 178(3) .
C15B C16B C17B C12B 3(3) .
C23B N3 C23A C24A -163(9) .
Si3 N3 C23A C24A -103.4(9) .
Bi2 N3 C23A C24A 52.7(10) .
C23B N3 C23A C28A 9(8) .
Si3 N3 C23A C28A 67.9(11) .
Bi2 N3 C23A C28A -136.1(6) .
C28A C23A C24A C25A 0.0 .
N3 C23A C24A C25A 171.1(13) .
C23A C24A C25A C26A 0.0 .
C24A C25A C26A C27A 0.0 .
C24A C25A C26A C29A -177.3(13) .
C25A C26A C27A C28A 0.0 .
C29A C26A C27A C28A 177.2(13) .
C25A C26A C27A C30A 178.7(12) .
C29A C26A C27A C30A -4.1(14) .
C26A C27A C28A C23A 0.0 .
C30A C27A C28A C23A -178.7(12) .
C24A C23A C28A C27A 0.0 .
N3 C23A C28A C27A -171.4(13) .
C23A N3 C23B C28B 23(8) .
Si3 N3 C23B C28B -102(2) .
Bi2 N3 C23B C28B 63(3) .
C23A N3 C23B C24B -152(10) .
Si3 N3 C23B C24B 83(2) .
Bi2 N3 C23B C24B -113.1(18) .
C28B C23B C24B C25B 10(3) .
N3 C23B C24B C25B -174(2) .
C23B C24B C25B C26B -6(3) .
C24B C25B C26B C27B -3(4) .
C24B C25B C26B C29B -180(2) .
C25B C26B C27B C28B 7(4) .
C29B C26B C27B C28B -176(2) .
C25B C26B C27B C30B -176(2) .
C29B C26B C27B C30B 1(4) .
C26B C27B C28B C23B -2(4) .
C30B C27B C28B C23B -179(2) .
C24B C23B C28B C27B -6(3) .
N3 C23B C28B C27B 178(2) .
C34 C35 C36 C36 70.5(17) 5_556
